data_7017864
loop_
_publ_author_name
'You, Zhong-Lu'
'Zhang, Mei'
'Xian, Dong-Mei'

_publ_section_title
;
 The unprecedented preparation of dinuclear zinc(ii) complexes from
 4-halido-2-[(3-cyclohexylaminopropylimino)methyl]phenol.
;
_journal_issue 8
_journal_name_full 'Dalton transactions (Cambridge, England : 2003)'
_journal_page_first 2515
_journal_page_last 2524
_journal_paper_doi 10.1039/c1dt11566a
_journal_volume 41
_journal_year 2012
_chemical_formula_sum 'C38 H34 Br4 Mn3 N4 O8'
_chemical_formula_weight 1159.15
_chemical_name_systematic
;
?
;
_space_group_IT_number 14
_symmetry_cell_setting monoclinic
_symmetry_space_group_name_Hall '-P 2ybc'
_symmetry_space_group_name_H-M 'P 1 21/c 1'
_atom_sites_solution_hydrogens geom
_atom_sites_solution_primary direct
_atom_sites_solution_secondary difmap
_audit_creation_method SHELXL-97
_cell_angle_alpha 90.00
_cell_angle_beta 93.74(3)
_cell_angle_gamma 90.00
_cell_formula_units_Z 2
_cell_length_a 11.328(2)
_cell_length_b 22.468(5)
_cell_length_c 8.2700(17)
_cell_measurement_reflns_used 2699
_cell_measurement_temperature 298(2)
_cell_measurement_theta_max 25.3
_cell_measurement_theta_min 2.5
_cell_volume 2100.4(7)
_computing_cell_refinement SMART
_computing_data_collection 'SMART (Bruker, 1998)'
_computing_data_reduction 'SAINT (Bruker, 1998)'
_computing_molecular_graphics 'SHELXTL (Sheldrick, 1997)'
_computing_publication_material SHELXTL
_computing_structure_refinement 'SHELXL-97 (Sheldrick, 1997)'
_computing_structure_solution 'SHELXS-97 (Sheldrick, 1997)'
_diffrn_ambient_temperature 298(2)
_diffrn_measured_fraction_theta_full 0.995
_diffrn_measured_fraction_theta_max 0.995
_diffrn_measurement_device_type 'SMART CCD area-detector'
_diffrn_measurement_method '\w scans'
_diffrn_radiation_monochromator graphite
_diffrn_radiation_source 'fine-focus sealed tube'
_diffrn_radiation_type MoK\a
_diffrn_radiation_wavelength 0.71073
_diffrn_reflns_av_R_equivalents 0.0529
_diffrn_reflns_av_sigmaI/netI 0.0595
_diffrn_reflns_limit_h_max 14
_diffrn_reflns_limit_h_min -14
_diffrn_reflns_limit_k_max 27
_diffrn_reflns_limit_k_min -28
_diffrn_reflns_limit_l_max 10
_diffrn_reflns_limit_l_min -10
_diffrn_reflns_number 16623
_diffrn_reflns_theta_full 27.00
_diffrn_reflns_theta_max 27.00
_diffrn_reflns_theta_min 1.80
_exptl_absorpt_coefficient_mu 4.747
_exptl_absorpt_correction_T_max 0.3301
_exptl_absorpt_correction_T_min 0.3119
_exptl_absorpt_correction_type multi-scan
_exptl_absorpt_process_details SADABS
_exptl_crystal_colour brown
_exptl_crystal_density_diffrn 1.833
_exptl_crystal_density_method 'not measured'
_exptl_crystal_description block
_exptl_crystal_F_000 1138
_exptl_crystal_size_max 0.32
_exptl_crystal_size_mid 0.30
_exptl_crystal_size_min 0.30
_refine_diff_density_max 0.488
_refine_diff_density_min -0.449
_refine_diff_density_rms 0.087
_refine_ls_extinction_method none
_refine_ls_goodness_of_fit_ref 1.026
_refine_ls_hydrogen_treatment constr
_refine_ls_matrix_type full
_refine_ls_number_parameters 260
_refine_ls_number_reflns 4572
_refine_ls_number_restraints 0
_refine_ls_restrained_S_all 1.026
_refine_ls_R_factor_all 0.0795
_refine_ls_R_factor_gt 0.0439
_refine_ls_shift/su_max 0.000
_refine_ls_shift/su_mean 0.000
_refine_ls_structure_factor_coef Fsqd
_refine_ls_weighting_details 'calc w=1/[\s^2^(Fo^2^)+(0.0428P)^2^+0.2250P] where P=(Fo^2^+2Fc^2^)/3'
_refine_ls_weighting_scheme calc
_refine_ls_wR_factor_gt 0.0899
_refine_ls_wR_factor_ref 0.1023
_reflns_number_gt 2987
_reflns_number_total 4572
_reflns_threshold_expression >2sigma(I)
_cod_data_source_file c1dt11566a.txt
_cod_data_source_block 3
_cod_original_sg_symbol_H-M P21/c
_cod_database_code 7017864

loop_
_symmetry_equiv_pos_as_xyz
'x, y, z'
'-x, y+1/2, -z+1/2'
'-x, -y, -z'
'x, -y-1/2, z-1/2'

loop_
_atom_site_label
_atom_site_type_symbol
_atom_site_fract_x
_atom_site_fract_y
_atom_site_fract_z
_atom_site_U_iso_or_equiv
_atom_site_adp_type
_atom_site_occupancy
_atom_site_symmetry_multiplicity
_atom_site_calc_flag
_atom_site_refinement_flags
Mn1 Mn 0.82968(5) 0.10798(2) 0.99444(8) 0.03237(16) Uani 1 1 d .
Mn2 Mn 1.0000 0.0000 1.0000 0.0321(2) Uani 1 2 d S
Br1 Br 0.42674(5) -0.11521(2) 0.55095(7) 0.0711(2) Uani 1 1 d .
Br2 Br 1.34161(4) 0.24698(2) 0.58108(7) 0.05963(17) Uani 1 1 d .
O1 O 0.8129(2) 0.01682(11) 0.9355(3) 0.0396(7) Uani 1 1 d .
O2 O 1.0002(2) 0.09369(11) 0.9215(3) 0.0382(7) Uani 1 1 d .
O3 O 0.8588(3) 0.11872(14) 1.2406(4) 0.0559(9) Uani 1 1 d .
O4 O 0.9592(3) 0.03424(13) 1.2369(3) 0.0494(8) Uani 1 1 d .
N1 N 0.6407(3) 0.11234(14) 0.9402(4) 0.0381(8) Uani 1 1 d .
N2 N 0.8482(3) 0.19904(13) 0.9097(4) 0.0358(8) Uani 1 1 d .
C1 C 0.6118(4) 0.01268(17) 0.8295(5) 0.0396(10) Uani 1 1 d .
C2 C 0.7266(3) -0.01175(17) 0.8552(5) 0.0353(9) Uani 1 1 d .
C3 C 0.7456(4) -0.06878(17) 0.7910(5) 0.0425(11) Uani 1 1 d .
H3 H 0.8200 -0.0861 0.8082 0.051 Uiso 1 1 calc R
C4 C 0.6588(4) -0.09963(19) 0.7045(6) 0.0469(11) Uani 1 1 d .
H4 H 0.6742 -0.1373 0.6640 0.056 Uiso 1 1 calc R
C5 C 0.5483(4) -0.07453(18) 0.6777(6) 0.0477(12) Uani 1 1 d .
C6 C 0.5235(4) -0.02018(19) 0.7400(6) 0.0493(12) Uani 1 1 d .
H6 H 0.4477 -0.0045 0.7234 0.059 Uiso 1 1 calc R
C7 C 0.5769(4) 0.07108(18) 0.8826(6) 0.0464(12) Uani 1 1 d .
H7 H 0.4961 0.0790 0.8726 0.056 Uiso 1 1 calc R
C8 C 0.5828(4) 0.16854(18) 0.9771(6) 0.0454(11) Uani 1 1 d .
H8A H 0.5941 0.1763 1.0925 0.055 Uiso 1 1 calc R
H8B H 0.4985 0.1650 0.9499 0.055 Uiso 1 1 calc R
C9 C 0.6311(4) 0.22026(18) 0.8848(6) 0.0439(11) Uani 1 1 d .
H9A H 0.5764 0.2533 0.8902 0.053 Uiso 1 1 calc R
H9B H 0.6326 0.2088 0.7719 0.053 Uiso 1 1 calc R
C10 C 0.7533(4) 0.24206(17) 0.9416(6) 0.0451(11) Uani 1 1 d .
H10A H 0.7688 0.2793 0.8873 0.054 Uiso 1 1 calc R
H10B H 0.7551 0.2499 1.0570 0.054 Uiso 1 1 calc R
C11 C 0.9402(4) 0.22016(18) 0.8495(5) 0.0428(11) Uani 1 1 d .
H11 H 0.9392 0.2609 0.8289 0.051 Uiso 1 1 calc R
C12 C 1.0462(3) 0.18865(17) 0.8091(5) 0.0363(10) Uani 1 1 d .
C13 C 1.0718(3) 0.12843(16) 0.8447(5) 0.0314(9) Uani 1 1 d .
C14 C 1.1778(4) 0.10500(18) 0.7921(5) 0.0404(10) Uani 1 1 d .
H14 H 1.1955 0.0652 0.8123 0.048 Uiso 1 1 calc R
C15 C 1.2561(4) 0.13890(19) 0.7121(5) 0.0420(10) Uani 1 1 d .
H15 H 1.3255 0.1221 0.6789 0.050 Uiso 1 1 calc R
C16 C 1.2310(4) 0.19800(18) 0.6814(5) 0.0380(10) Uani 1 1 d .
C17 C 1.1282(4) 0.22305(18) 0.7291(5) 0.0406(10) Uani 1 1 d .
H17 H 1.1128 0.2631 0.7084 0.049 Uiso 1 1 calc R
C18 C 0.9150(4) 0.0764(2) 1.3093(5) 0.0479(12) Uani 1 1 d .
C19 C 0.9297(7) 0.0784(3) 1.4911(6) 0.110(3) Uani 1 1 d .
H19A H 0.9047 0.1165 1.5286 0.164 Uiso 1 1 calc R
H19B H 1.0114 0.0722 1.5254 0.164 Uiso 1 1 calc R
H19C H 0.8825 0.0477 1.5354 0.164 Uiso 1 1 calc R

loop_
_atom_site_aniso_label
_atom_site_aniso_U_11
_atom_site_aniso_U_22
_atom_site_aniso_U_33
_atom_site_aniso_U_23
_atom_site_aniso_U_13
_atom_site_aniso_U_12
Mn1 0.0304(3) 0.0265(3) 0.0401(4) 0.0021(3) 0.0015(3) 0.0042(2)
Mn2 0.0296(5) 0.0260(5) 0.0403(5) 0.0036(4) -0.0002(4) 0.0069(3)
Br1 0.0729(4) 0.0498(3) 0.0864(4) -0.0022(3) -0.0260(3) -0.0217(3)
Br2 0.0523(3) 0.0599(3) 0.0689(4) 0.0084(3) 0.0211(3) -0.0148(2)
O1 0.0300(15) 0.0281(15) 0.0592(19) -0.0054(13) -0.0087(14) 0.0033(12)
O2 0.0335(15) 0.0270(15) 0.0556(19) 0.0118(13) 0.0135(14) 0.0062(12)
O3 0.068(2) 0.058(2) 0.0408(19) 0.0003(15) -0.0055(16) 0.0217(17)
O4 0.060(2) 0.0464(19) 0.0421(18) -0.0062(14) 0.0039(15) 0.0091(15)
N1 0.035(2) 0.0269(18) 0.052(2) -0.0036(16) 0.0035(17) 0.0040(15)
N2 0.0332(19) 0.0284(18) 0.046(2) 0.0054(15) 0.0068(16) 0.0065(14)
C1 0.037(2) 0.029(2) 0.052(3) 0.0004(19) -0.004(2) 0.0035(18)
C2 0.036(2) 0.030(2) 0.039(2) 0.0032(18) -0.0025(19) 0.0033(18)
C3 0.044(3) 0.029(2) 0.054(3) -0.004(2) 0.001(2) 0.0085(19)
C4 0.054(3) 0.031(2) 0.056(3) 0.001(2) 0.000(2) 0.001(2)
C5 0.057(3) 0.034(2) 0.051(3) 0.001(2) -0.012(2) -0.016(2)
C6 0.036(3) 0.041(3) 0.069(3) 0.003(2) -0.006(2) -0.002(2)
C7 0.028(2) 0.040(3) 0.071(3) -0.001(2) 0.003(2) 0.0031(19)
C8 0.035(2) 0.039(3) 0.064(3) -0.010(2) 0.014(2) 0.0055(19)
C9 0.039(2) 0.034(2) 0.059(3) 0.001(2) 0.004(2) 0.0159(19)
C10 0.046(3) 0.030(2) 0.061(3) 0.001(2) 0.013(2) 0.0092(19)
C11 0.045(3) 0.024(2) 0.060(3) 0.006(2) 0.007(2) 0.0035(19)
C12 0.036(2) 0.031(2) 0.043(3) 0.0007(18) 0.005(2) -0.0031(18)
C13 0.029(2) 0.032(2) 0.033(2) 0.0019(17) -0.0003(17) -0.0030(17)
C14 0.036(2) 0.037(2) 0.048(3) 0.010(2) 0.003(2) 0.0070(19)
C15 0.032(2) 0.053(3) 0.041(3) 0.002(2) 0.004(2) 0.006(2)
C16 0.036(2) 0.040(2) 0.038(2) 0.0020(19) 0.0040(19) -0.0065(19)
C17 0.047(3) 0.024(2) 0.052(3) 0.0044(19) 0.006(2) -0.0047(19)
C18 0.049(3) 0.057(3) 0.037(3) -0.003(2) -0.004(2) 0.005(2)
C19 0.171(7) 0.116(5) 0.039(3) -0.021(3) -0.018(4) 0.078(5)

loop_
_atom_type_symbol
_atom_type_description
_atom_type_scat_dispersion_real
_atom_type_scat_dispersion_imag
_atom_type_scat_source
C C 0.0033 0.0016 'International Tables Vol C Tables 4.2.6.8 and 6.1.1.4'
H H 0.0000 0.0000 'International Tables Vol C Tables 4.2.6.8 and 6.1.1.4'
N N 0.0061 0.0033 'International Tables Vol C Tables 4.2.6.8 and 6.1.1.4'
O O 0.0106 0.0060 'International Tables Vol C Tables 4.2.6.8 and 6.1.1.4'
Mn Mn 0.3368 0.7283 'International Tables Vol C Tables 4.2.6.8 and 6.1.1.4'
Br Br -0.2901 2.4595 'International Tables Vol C Tables 4.2.6.8 and 6.1.1.4'

loop_
_geom_angle_atom_site_label_1
_geom_angle_atom_site_label_2
_geom_angle_atom_site_label_3
_geom_angle
_geom_angle_site_symmetry_1
_geom_angle_site_symmetry_3
O3 Mn1 O2 102.29(13) . .
O3 Mn1 O1 110.43(12) . .
O2 Mn1 O1 81.67(10) . .
O3 Mn1 N1 107.04(14) . .
O2 Mn1 N1 150.54(12) . .
O1 Mn1 N1 85.58(11) . .
O3 Mn1 N2 101.29(13) . .
O2 Mn1 N2 86.63(11) . .
O1 Mn1 N2 147.83(12) . .
N1 Mn1 N2 90.31(12) . .
O4 Mn2 O4 180.0 . 3_757
O4 Mn2 O1 95.78(11) . 3_757
O4 Mn2 O1 84.22(11) 3_757 3_757
O4 Mn2 O1 84.22(11) . .
O4 Mn2 O1 95.78(11) 3_757 .
O1 Mn2 O1 180.0 3_757 .
O4 Mn2 O2 86.10(11) . .
O4 Mn2 O2 93.90(11) 3_757 .
O1 Mn2 O2 102.58(10) 3_757 .
O1 Mn2 O2 77.42(10) . .
O4 Mn2 O2 93.90(11) . 3_757
O4 Mn2 O2 86.10(11) 3_757 3_757
O1 Mn2 O2 77.42(10) 3_757 3_757
O1 Mn2 O2 102.58(10) . 3_757
O2 Mn2 O2 180.00(4) . 3_757
C2 O1 Mn1 130.1(2) . .
C2 O1 Mn2 135.8(2) . .
Mn1 O1 Mn2 92.29(10) . .
C13 O2 Mn1 131.2(2) . .
C13 O2 Mn2 136.1(2) . .
Mn1 O2 Mn2 92.48(10) . .
C18 O3 Mn1 113.7(3) . .
C18 O4 Mn2 144.7(3) . .
C7 N1 C8 117.5(3) . .
C7 N1 Mn1 125.9(3) . .
C8 N1 Mn1 116.6(3) . .
C11 N2 C10 116.6(3) . .
C11 N2 Mn1 125.0(3) . .
C10 N2 Mn1 118.0(3) . .
C6 C1 C2 119.2(4) . .
C6 C1 C7 115.8(4) . .
C2 C1 C7 124.9(4) . .
O1 C2 C3 120.5(3) . .
O1 C2 C1 122.2(3) . .
C3 C2 C1 117.2(4) . .
C4 C3 C2 122.4(4) . .
C4 C3 H3 118.8 . .
C2 C3 H3 118.8 . .
C3 C4 C5 119.5(4) . .
C3 C4 H4 120.3 . .
C5 C4 H4 120.3 . .
C6 C5 C4 120.9(4) . .
C6 C5 Br1 118.5(3) . .
C4 C5 Br1 120.5(3) . .
C5 C6 C1 120.7(4) . .
C5 C6 H6 119.7 . .
C1 C6 H6 119.7 . .
N1 C7 C1 128.7(4) . .
N1 C7 H7 115.7 . .
C1 C7 H7 115.7 . .
N1 C8 C9 112.1(3) . .
N1 C8 H8A 109.2 . .
C9 C8 H8A 109.2 . .
N1 C8 H8B 109.2 . .
C9 C8 H8B 109.2 . .
H8A C8 H8B 107.9 . .
C8 C9 C10 116.5(4) . .
C8 C9 H9A 108.2 . .
C10 C9 H9A 108.2 . .
C8 C9 H9B 108.2 . .
C10 C9 H9B 108.2 . .
H9A C9 H9B 107.3 . .
N2 C10 C9 113.1(3) . .
N2 C10 H10A 109.0 . .
C9 C10 H10A 109.0 . .
N2 C10 H10B 109.0 . .
C9 C10 H10B 109.0 . .
H10A C10 H10B 107.8 . .
N2 C11 C12 128.1(4) . .
N2 C11 H11 115.9 . .
C12 C11 H11 115.9 . .
C17 C12 C13 119.5(4) . .
C17 C12 C11 115.0(4) . .
C13 C12 C11 125.6(4) . .
O2 C13 C14 119.5(3) . .
O2 C13 C12 122.9(3) . .
C14 C13 C12 117.6(4) . .
C15 C14 C13 122.2(4) . .
C15 C14 H14 118.9 . .
C13 C14 H14 118.9 . .
C14 C15 C16 119.5(4) . .
C14 C15 H15 120.3 . .
C16 C15 H15 120.3 . .
C17 C16 C15 120.7(4) . .
C17 C16 Br2 118.9(3) . .
C15 C16 Br2 120.3(3) . .
C16 C17 C12 120.5(4) . .
C16 C17 H17 119.7 . .
C12 C17 H17 119.7 . .
O4 C18 O3 124.4(4) . .
O4 C18 C19 118.8(4) . .
O3 C18 C19 116.7(4) . .
C18 C19 H19A 109.5 . .
C18 C19 H19B 109.5 . .
H19A C19 H19B 109.5 . .
C18 C19 H19C 109.5 . .
H19A C19 H19C 109.5 . .
H19B C19 H19C 109.5 . .

loop_
_geom_bond_atom_site_label_1
_geom_bond_atom_site_label_2
_geom_bond_distance
_geom_bond_site_symmetry_2
Mn1 O3 2.056(3) .
Mn1 O2 2.085(3) .
Mn1 O1 2.111(3) .
Mn1 N1 2.160(3) .
Mn1 N2 2.177(3) .
Mn2 O4 2.182(3) .
Mn2 O4 2.182(3) 3_757
Mn2 O1 2.185(3) 3_757
Mn2 O1 2.185(3) .
Mn2 O2 2.203(2) .
Mn2 O2 2.203(2) 3_757
Br1 C5 1.909(4) .
Br2 C16 1.899(4) .
O1 C2 1.313(4) .
O2 C13 1.319(4) .
O3 C18 1.258(5) .
O4 C18 1.244(5) .
N1 C7 1.251(5) .
N1 C8 1.464(5) .
N2 C11 1.275(5) .
N2 C10 1.482(5) .
C1 C6 1.413(6) .
C1 C2 1.415(5) .
C1 C7 1.447(6) .
C2 C3 1.409(5) .
C3 C4 1.367(6) .
C3 H3 0.9300 .
C4 C5 1.378(6) .
C4 H4 0.9300 .
C5 C6 1.362(6) .
C6 H6 0.9300 .
C7 H7 0.9300 .
C8 C9 1.512(6) .
C8 H8A 0.9700 .
C8 H8B 0.9700 .
C9 C10 1.514(6) .
C9 H9A 0.9700 .
C9 H9B 0.9700 .
C10 H10A 0.9700 .
C10 H10B 0.9700 .
C11 C12 1.451(6) .
C11 H11 0.9300 .
C12 C17 1.407(5) .
C12 C13 1.411(5) .
C13 C14 1.406(5) .
C14 C15 1.371(6) .
C14 H14 0.9300 .
C15 C16 1.378(5) .
C15 H15 0.9300 .
C16 C17 1.373(6) .
C17 H17 0.9300 .
C18 C19 1.502(7) .
C19 H19A 0.9600 .
C19 H19B 0.9600 .
C19 H19C 0.9600 .
